data_7020211
loop_
_publ_author_name
'Hector, Andrew L.'
'Jolleys, Andrew'
'Levason, William'
'Reid, Gillian'

_publ_section_title
;
 TeX4 (X = F, Cl, Br) as Lewis acids--complexes with soft thio- and
 seleno-ether ligands.
;
_journal_issue 36
_journal_name_full 'Dalton transactions (Cambridge, England : 2003)'
_journal_page_first 10988
_journal_page_last 10999
_journal_paper_doi 10.1039/c2dt30968h
_journal_volume 41
_journal_year 2012
_chemical_formula_moiety 'C8 H16 Br4 S2 Te'
_chemical_formula_sum 'C8 H16 Br4 S2 Te'
_chemical_formula_weight 623.57
_chemical_name_systematic
;
trans-tetrabromobis(tetrahydrothiophene)tellurium(IV)
;
_space_group_IT_number 14
_space_group_name_Hall '-P 2yn'
_symmetry_cell_setting monoclinic
_symmetry_space_group_name_Hall '-P 2yn'
_symmetry_space_group_name_H-M 'P 1 21/n 1'
_atom_sites_solution_hydrogens geom
_atom_sites_solution_primary direct
_atom_sites_solution_secondary difmap
_audit_creation_date 2012-03-21
_audit_creation_method 'SHELXL-97 + hand edit'
_cell_angle_alpha 90.00
_cell_angle_beta 109.630(5)
_cell_angle_gamma 90.00
_cell_formula_units_Z 2
_cell_length_a 8.624(2)
_cell_length_b 7.5542(12)
_cell_length_c 12.754(2)
_cell_measurement_reflns_used 5079
_cell_measurement_temperature 100(2)
_cell_measurement_theta_max 27.5
_cell_measurement_theta_min 3.2
_cell_volume 782.6(3)
_computing_cell_refinement 'CrystalClear-SM Expert 2.0 r7 (Rigaku, 2011)'
_computing_data_collection 'CrystalClear-SM Expert 2.0 r7 (Rigaku, 2011)'
_computing_data_reduction 'CrystalClear-SM Expert 2.0 r7 (Rigaku, 2011)'
_computing_structure_refinement 'SHELXL-97 (Sheldrick, 1997)'
_computing_structure_solution 'SHELXS-97 (Sheldrick, 1997)'
_diffrn_ambient_temperature 100(2)
_diffrn_detector 'CCD plate'
_diffrn_detector_type 'Rigaku HG Saturn724+ (2x2 bin mode)'
_diffrn_measured_fraction_theta_full 0.989
_diffrn_measured_fraction_theta_max 0.989
_diffrn_measurement_device 'Four-circle \k diffractometer'
_diffrn_measurement_device_type 'Rigaku AFC12 '
_diffrn_measurement_method 'Profile data from \w-scans'
_diffrn_radiation_collimation 'Confocal mirrors, VHF VariMax '
_diffrn_radiation_type MoK\a
_diffrn_radiation_wavelength 0.71073
_diffrn_reflns_av_R_equivalents 0.0243
_diffrn_reflns_av_sigmaI/netI 0.0248
_diffrn_reflns_limit_h_max 11
_diffrn_reflns_limit_h_min -10
_diffrn_reflns_limit_k_max 9
_diffrn_reflns_limit_k_min -7
_diffrn_reflns_limit_l_max 16
_diffrn_reflns_limit_l_min -16
_diffrn_reflns_number 5336
_diffrn_reflns_theta_full 27.45
_diffrn_reflns_theta_max 27.45
_diffrn_reflns_theta_min 3.19
_diffrn_source 'Rotating anode X-ray tube'
_diffrn_source_type 'Rigaku FR-E+ Superbright'
_diffrn_standards_number 0
_exptl_absorpt_coefficient_mu 12.350
_exptl_absorpt_correction_T_max 1.000
_exptl_absorpt_correction_T_min 0.729
_exptl_absorpt_correction_type multi-scan
_exptl_absorpt_process_details
;Jacobson, R.A. (1998). REQAB. Private communication to the
Rigaku Corporation, Tokyo, Japan.
;
_exptl_crystal_colour black
_exptl_crystal_density_diffrn 2.646
_exptl_crystal_density_method 'not measured'
_exptl_crystal_description plate
_exptl_crystal_F_000 576
_exptl_crystal_size_max 0.06
_exptl_crystal_size_mid 0.02
_exptl_crystal_size_min 0.01
_refine_diff_density_max 0.643
_refine_diff_density_min -0.892
_refine_diff_density_rms 0.112
_refine_ls_extinction_method none
_refine_ls_goodness_of_fit_ref 1.060
_refine_ls_hydrogen_treatment constr
_refine_ls_matrix_type full
_refine_ls_number_parameters 70
_refine_ls_number_reflns 1774
_refine_ls_number_restraints 0
_refine_ls_restrained_S_all 1.060
_refine_ls_R_factor_all 0.0198
_refine_ls_R_factor_gt 0.0181
_refine_ls_shift/su_max 0.000
_refine_ls_shift/su_mean 0.000
_refine_ls_structure_factor_coef Fsqd
_refine_ls_weighting_details 'w=1/[\s^2^(Fo^2^)+(0.0201P)^2^+0.3723P] where P=(Fo^2^+2Fc^2^)/3'
_refine_ls_weighting_scheme calc
_refine_ls_wR_factor_gt 0.0414
_refine_ls_wR_factor_ref 0.0420
_reflns_number_gt 1677
_reflns_number_total 1774
_reflns_threshold_expression I>2\s(I)
_cod_data_source_file c2dt30968h.txt
_cod_data_source_block 12aj006r
_cod_original_sg_symbol_H-M 'P 21/n'
_cod_database_code 7020211

loop_
_symmetry_equiv_pos_as_xyz
'x, y, z'
'-x+1/2, y+1/2, -z+1/2'
'-x, -y, -z'
'x-1/2, -y-1/2, z-1/2'

loop_
_atom_site_label
_atom_site_type_symbol
_atom_site_fract_x
_atom_site_fract_y
_atom_site_fract_z
_atom_site_U_iso_or_equiv
_atom_site_adp_type
_atom_site_occupancy
_atom_site_symmetry_multiplicity
_atom_site_calc_flag
_atom_site_refinement_flags
Te1 Te 0.0000 0.5000 0.0000 0.01012(7) Uani 1 2 d S
Br1 Br 0.30795(3) 0.60063(3) 0.022693(19) 0.01453(7) Uani 1 1 d .
Br2 Br -0.10643(3) 0.65867(3) -0.199593(19) 0.01715(7) Uani 1 1 d .
S1 S -0.03445(7) 0.83090(8) 0.08121(5) 0.01421(12) Uani 1 1 d .
C1 C -0.2536(3) 0.8815(3) 0.01162(19) 0.0143(5) Uani 1 1 d .
H1A H -0.2671 0.9861 -0.0373 0.017 Uiso 1 1 calc R
H1B H -0.3113 0.7797 -0.0337 0.017 Uiso 1 1 calc R
C2 C -0.3208(3) 0.9186(3) 0.1054(2) 0.0164(5) Uani 1 1 d .
H2A H -0.2967 1.0423 0.1315 0.020 Uiso 1 1 calc R
H2B H -0.4416 0.9012 0.0793 0.020 Uiso 1 1 calc R
C3 C -0.2376(3) 0.7905(4) 0.1990(2) 0.0170(5) Uani 1 1 d .
H3A H -0.2787 0.6688 0.1780 0.020 Uiso 1 1 calc R
H3B H -0.2605 0.8242 0.2674 0.020 Uiso 1 1 calc R
C4 C -0.0534(3) 0.8001(4) 0.21883(19) 0.0173(5) Uani 1 1 d .
H4A H 0.0018 0.6894 0.2535 0.021 Uiso 1 1 calc R
H4B H -0.0030 0.9006 0.2683 0.021 Uiso 1 1 calc R

loop_
_atom_site_aniso_label
_atom_site_aniso_U_11
_atom_site_aniso_U_22
_atom_site_aniso_U_33
_atom_site_aniso_U_23
_atom_site_aniso_U_13
_atom_site_aniso_U_12
Te1 0.00887(11) 0.01297(12) 0.00806(10) 0.00093(7) 0.00221(8) 0.00072(7)
Br1 0.01057(12) 0.01719(14) 0.01495(12) -0.00001(9) 0.00314(9) -0.00117(8)
Br2 0.01516(13) 0.02426(15) 0.01111(12) 0.00548(9) 0.00318(10) 0.00284(9)
S1 0.0119(3) 0.0162(3) 0.0142(3) -0.0002(2) 0.0039(2) 0.0000(2)
C1 0.0128(11) 0.0163(12) 0.0127(11) 0.0015(9) 0.0028(9) 0.0021(9)
C2 0.0132(11) 0.0190(13) 0.0173(12) -0.0002(10) 0.0052(10) 0.0012(9)
C3 0.0183(12) 0.0195(13) 0.0136(11) 0.0011(9) 0.0059(10) 0.0020(10)
C4 0.0162(12) 0.0231(14) 0.0099(11) -0.0009(10) 0.0007(9) 0.0046(10)

loop_
_atom_type_symbol
_atom_type_description
_atom_type_scat_dispersion_real
_atom_type_scat_dispersion_imag
_atom_type_scat_source
C C 0.0033 0.0016 'International Tables Vol C Tables 4.2.6.8 and 6.1.1.4'
H H 0.0000 0.0000 'International Tables Vol C Tables 4.2.6.8 and 6.1.1.4'
S S 0.1246 0.1234 'International Tables Vol C Tables 4.2.6.8 and 6.1.1.4'
Br Br -0.2901 2.4595 'International Tables Vol C Tables 4.2.6.8 and 6.1.1.4'
Te Te -0.5308 1.6751 'International Tables Vol C Tables 4.2.6.8 and 6.1.1.4'

loop_
_geom_angle_atom_site_label_1
_geom_angle_atom_site_label_2
_geom_angle_atom_site_label_3
_geom_angle
_geom_angle_site_symmetry_1
_geom_angle_site_symmetry_3
Br2 Te1 Br2 180.000(10) 3_565 .
Br2 Te1 Br1 89.225(11) 3_565 3_565
Br2 Te1 Br1 90.775(11) . 3_565
Br2 Te1 Br1 90.775(11) 3_565 .
Br2 Te1 Br1 89.225(11) . .
Br1 Te1 Br1 180.0 3_565 .
Br2 Te1 S1 95.407(17) 3_565 .
Br2 Te1 S1 84.593(17) . .
Br1 Te1 S1 93.993(15) 3_565 .
Br1 Te1 S1 86.007(15) . .
Br2 Te1 S1 84.593(17) 3_565 3_565
Br2 Te1 S1 95.407(17) . 3_565
Br1 Te1 S1 86.007(15) 3_565 3_565
Br1 Te1 S1 93.993(15) . 3_565
S1 Te1 S1 180.0 . 3_565
C4 S1 C1 94.64(11) . .
C4 S1 Te1 107.46(9) . .
C1 S1 Te1 103.29(8) . .
C2 C1 S1 105.09(16) . .
C2 C1 H1A 110.7 . .
S1 C1 H1A 110.7 . .
C2 C1 H1B 110.7 . .
S1 C1 H1B 110.7 . .
H1A C1 H1B 108.8 . .
C3 C2 C1 107.26(19) . .
C3 C2 H2A 110.3 . .
C1 C2 H2A 110.3 . .
C3 C2 H2B 110.3 . .
C1 C2 H2B 110.3 . .
H2A C2 H2B 108.5 . .
C2 C3 C4 107.0(2) . .
C2 C3 H3A 110.3 . .
C4 C3 H3A 110.3 . .
C2 C3 H3B 110.3 . .
C4 C3 H3B 110.3 . .
H3A C3 H3B 108.6 . .
C3 C4 S1 105.70(15) . .
C3 C4 H4A 110.6 . .
S1 C4 H4A 110.6 . .
C3 C4 H4B 110.6 . .
S1 C4 H4B 110.6 . .
H4A C4 H4B 108.7 . .

loop_
_geom_bond_atom_site_label_1
_geom_bond_atom_site_label_2
_geom_bond_distance
_geom_bond_site_symmetry_2
Te1 Br2 2.6814(5) 3_565
Te1 Br2 2.6814(5) .
Te1 Br1 2.6830(7) 3_565
Te1 Br1 2.6830(7) .
Te1 S1 2.7598(7) .
Te1 S1 2.7598(7) 3_565
S1 C4 1.831(2) .
S1 C1 1.838(2) .
C1 C2 1.520(3) .
C1 H1A 0.9900 .
C1 H1B 0.9900 .
C2 C3 1.517(3) .
C2 H2A 0.9900 .
C2 H2B 0.9900 .
C3 C4 1.524(3) .
C3 H3A 0.9900 .
C3 H3B 0.9900 .
C4 H4A 0.9900 .
C4 H4B 0.9900 .

loop_
_geom_contact_atom_site_label_1
_geom_contact_atom_site_label_2
_geom_contact_distance
_geom_contact_site_symmetry_2
S1 S1 3.464(1) 3_575

loop_
_geom_torsion_atom_site_label_1
_geom_torsion_atom_site_label_2
_geom_torsion_atom_site_label_3
_geom_torsion_atom_site_label_4
_geom_torsion
_geom_torsion_site_symmetry_1
Br2 Te1 S1 C4 -21.65(8) 3_565
Br2 Te1 S1 C4 158.35(8) .
Br1 Te1 S1 C4 67.95(8) 3_565
Br1 Te1 S1 C4 -112.05(8) .
Br2 Te1 S1 C1 -120.94(8) 3_565
Br2 Te1 S1 C1 59.06(8) .
Br1 Te1 S1 C1 -31.34(8) 3_565
Br1 Te1 S1 C1 148.66(8) .
C4 S1 C1 C2 14.45(18) .
Te1 S1 C1 C2 123.63(15) .
S1 C1 C2 C3 -37.9(2) .
C1 C2 C3 C4 49.0(3) .
C2 C3 C4 S1 -36.2(2) .
C1 S1 C4 C3 12.29(19) .
Te1 S1 C4 C3 -93.21(17) .
